data_7221597
loop_
_publ_author_name
'Tian, Jianwen'
'He, Xiaohui'
'Liu, Jingyin'
'Deng, Xiaodan'
'Chen, Defu'

_publ_section_title
;
 Synthesis of well defined C--C bridged Ni(ii) complexes bearing
 \b-ketoiminato-fluorene ligands by bifluorenyl in situ coupling and
 application for norbornene (co)polymerization
;
_journal_issue 76
_journal_name_full 'RSC Adv.'
_journal_page_first 61851
_journal_paper_doi 10.1039/C5RA11630A
_journal_volume 5
_journal_year 2015
_chemical_formula_sum 'C37 H26 Cl2 F6 N2 Ni O2'
_chemical_formula_weight 774.21
_chemical_name_systematic
; 
 ? 
;
_space_group_IT_number 14
_symmetry_cell_setting monoclinic
_symmetry_space_group_name_Hall '-P 2ybc'
_symmetry_space_group_name_H-M 'P 1 21/c 1'
_atom_sites_solution_hydrogens geom
_atom_sites_solution_primary direct
_atom_sites_solution_secondary difmap
_audit_creation_method SHELXL-97
_audit_update_record
;
2015-07-06 deposited with the CCDC.
2015-07-13 downloaded from the CCDC.
;
_cell_angle_alpha 90.00
_cell_angle_beta 103.533(2)
_cell_angle_gamma 90.00
_cell_formula_units_Z 4
_cell_length_a 9.1247(18)
_cell_length_b 22.750(5)
_cell_length_c 16.595(3)
_cell_measurement_reflns_used 9938
_cell_measurement_temperature 296(2)
_cell_measurement_theta_max 28.27
_cell_measurement_theta_min 2.30
_cell_volume 3349.3(12)
_computing_cell_refinement 'Bruker SAINT'
_computing_data_collection 'Bruker APEX2'
_computing_data_reduction 'Bruker SAINT'
_computing_molecular_graphics 'Bruker SHELXTL'
_computing_publication_material 'Bruker SHELXTL'
_computing_structure_refinement 'SHELXL-97 (Sheldrick, 1997)'
_computing_structure_solution 'SHELXS-97 (Sheldrick, 1990)'
_diffrn_ambient_temperature 296(2)
_diffrn_measured_fraction_theta_full 1.000
_diffrn_measured_fraction_theta_max 1.000
_diffrn_measurement_device_type 'Bruker APEX-II CCD'
_diffrn_measurement_method '\f and \w scans'
_diffrn_radiation_monochromator graphite
_diffrn_radiation_source 'fine-focus sealed tube'
_diffrn_radiation_type MoK\a
_diffrn_radiation_wavelength 0.71073
_diffrn_reflns_av_R_equivalents 0.0187
_diffrn_reflns_av_sigmaI/netI 0.0161
_diffrn_reflns_limit_h_max 11
_diffrn_reflns_limit_h_min -11
_diffrn_reflns_limit_k_max 27
_diffrn_reflns_limit_k_min -26
_diffrn_reflns_limit_l_max 20
_diffrn_reflns_limit_l_min -20
_diffrn_reflns_number 25557
_diffrn_reflns_theta_full 25.50
_diffrn_reflns_theta_max 25.50
_diffrn_reflns_theta_min 2.19
_diffrn_standards_number 0
_exptl_absorpt_coefficient_mu 0.810
_exptl_absorpt_correction_T_max 0.8882
_exptl_absorpt_correction_T_min 0.8232
_exptl_absorpt_correction_type none
_exptl_crystal_colour green
_exptl_crystal_density_diffrn 1.535
_exptl_crystal_density_meas 0
_exptl_crystal_density_method 'not measured'
_exptl_crystal_description block
_exptl_crystal_F_000 1576
_exptl_crystal_size_max 0.25
_exptl_crystal_size_mid 0.22
_exptl_crystal_size_min 0.15
_refine_diff_density_max 1.343
_refine_diff_density_min -0.980
_refine_diff_density_rms 0.066
_refine_ls_extinction_method none
_refine_ls_goodness_of_fit_ref 1.047
_refine_ls_hydrogen_treatment mixed
_refine_ls_matrix_type full
_refine_ls_number_parameters 453
_refine_ls_number_reflns 6224
_refine_ls_number_restraints 0
_refine_ls_restrained_S_all 1.047
_refine_ls_R_factor_all 0.0585
_refine_ls_R_factor_gt 0.0516
_refine_ls_shift/su_max 0.001
_refine_ls_shift/su_mean 0.000
_refine_ls_structure_factor_coef Fsqd
_refine_ls_weighting_details 'calc w=1/[\s^2^(Fo^2^)+(0.0720P)^2^+4.8302P] where P=(Fo^2^+2Fc^2^)/3'
_refine_ls_weighting_scheme calc
_refine_ls_wR_factor_gt 0.1379
_refine_ls_wR_factor_ref 0.1455
_reflns_number_gt 5449
_reflns_number_total 6224
_reflns_threshold_expression >2sigma(I)
_cod_data_source_file c5ra11630a1.cif
_cod_data_source_block Ni2
_cod_original_cell_volume 3349.3(11)
_cod_original_sg_symbol_H-M p21/c
_cod_database_code 7221597

loop_
_symmetry_equiv_pos_as_xyz
'x, y, z'
'-x, y+1/2, -z+1/2'
'-x, -y, -z'
'x, -y-1/2, z-1/2'

loop_
_atom_site_label
_atom_site_type_symbol
_atom_site_fract_x
_atom_site_fract_y
_atom_site_fract_z
_atom_site_U_iso_or_equiv
_atom_site_adp_type
_atom_site_occupancy
_atom_site_symmetry_multiplicity
_atom_site_calc_flag
_atom_site_refinement_flags
Ni1 Ni 0.60554(4) 0.771736(16) 0.80853(2) 0.03395(14) Uani 1 1 d .
C1 C 0.9268(3) 0.63938(14) 0.89504(19) 0.0391(7) Uani 1 1 d .
C2 C 1.0324(4) 0.63284(17) 0.8482(2) 0.0508(8) Uani 1 1 d .
H2 H 1.0244 0.6540 0.7995 0.061 Uiso 1 1 calc R
C3 C 1.1509(4) 0.5938(2) 0.8756(3) 0.0693(12) Uani 1 1 d .
H3 H 1.2219 0.5884 0.8442 0.083 Uiso 1 1 calc R
C4 C 1.1648(5) 0.5630(2) 0.9484(3) 0.0715(12) Uani 1 1 d .
H4 H 1.2450 0.5372 0.9655 0.086 Uiso 1 1 calc R
C5 C 1.0613(4) 0.57000(17) 0.9963(2) 0.0562(9) Uani 1 1 d .
H5 H 1.0715 0.5495 1.0458 0.067 Uiso 1 1 calc R
C6 C 0.9416(4) 0.60829(14) 0.9692(2) 0.0421(7) Uani 1 1 d .
C7 C 0.8202(4) 0.62608(14) 1.00871(19) 0.0418(7) Uani 1 1 d .
C8 C 0.7903(4) 0.60937(16) 1.0839(2) 0.0522(8) Uani 1 1 d .
H8 H 0.8507 0.5819 1.1177 0.063 Uiso 1 1 calc R
C9 C 0.6690(5) 0.63458(18) 1.1072(2) 0.0594(10) Uani 1 1 d .
H9 H 0.6469 0.6236 1.1570 0.071 Uiso 1 1 calc R
C10 C 0.5799(4) 0.67589(17) 1.0577(2) 0.0550(9) Uani 1 1 d .
H10 H 0.4992 0.6925 1.0750 0.066 Uiso 1 1 calc R
C11 C 0.6090(4) 0.69303(15) 0.9825(2) 0.0459(7) Uani 1 1 d .
H11 H 0.5491 0.7210 0.9493 0.055 Uiso 1 1 calc R
C12 C 0.7294(3) 0.66730(13) 0.95837(18) 0.0369(6) Uani 1 1 d .
C13 C 0.9110(3) 0.77295(14) 0.9017(2) 0.0408(7) Uani 1 1 d .
C14 C 1.0462(4) 0.74876(18) 0.9626(3) 0.0615(10) Uani 1 1 d .
H14A H 1.0143 0.7194 0.9965 0.092 Uiso 1 1 calc R
H14B H 1.0966 0.7800 0.9972 0.092 Uiso 1 1 calc R
H14C H 1.1141 0.7314 0.9331 0.092 Uiso 1 1 calc R
C15 C 0.9148(4) 0.83501(15) 0.8907(2) 0.0475(8) Uani 1 1 d .
H15 H 1.0057 0.8543 0.9116 0.057 Uiso 1 1 calc R
C16 C 0.7967(4) 0.86747(14) 0.8525(2) 0.0438(7) Uani 1 1 d .
C17 C 0.8132(5) 0.93383(16) 0.8464(2) 0.0573(9) Uani 1 1 d .
C18 C 0.7385(3) 0.64710(13) 0.72542(18) 0.0369(6) Uani 1 1 d .
C19 C 0.7762(4) 0.69153(15) 0.6770(2) 0.0453(7) Uani 1 1 d .
H19 H 0.7551 0.7306 0.6860 0.054 Uiso 1 1 calc R
C20 C 0.8468(5) 0.67585(19) 0.6143(2) 0.0585(9) Uani 1 1 d .
H20 H 0.8732 0.7050 0.5810 0.070 Uiso 1 1 calc R
C21 C 0.8781(5) 0.6182(2) 0.6007(2) 0.0656(11) Uani 1 1 d .
H21 H 0.9282 0.6090 0.5596 0.079 Uiso 1 1 calc R
C22 C 0.8361(4) 0.57337(18) 0.6474(2) 0.0578(9) Uani 1 1 d .
H22 H 0.8555 0.5343 0.6373 0.069 Uiso 1 1 calc R
C23 C 0.7645(4) 0.58823(14) 0.7097(2) 0.0431(7) Uani 1 1 d .
C24 C 0.7019(4) 0.55122(13) 0.7659(2) 0.0420(7) Uani 1 1 d .
C25 C 0.6916(4) 0.49045(15) 0.7703(3) 0.0568(9) Uani 1 1 d .
H25 H 0.7357 0.4664 0.7373 0.068 Uiso 1 1 calc R
C26 C 0.6144(5) 0.46659(16) 0.8246(3) 0.0622(10) Uani 1 1 d .
H26 H 0.6059 0.4260 0.8278 0.075 Uiso 1 1 calc R
C27 C 0.5494(4) 0.50199(15) 0.8743(2) 0.0533(9) Uani 1 1 d .
H27 H 0.4970 0.4849 0.9101 0.064 Uiso 1 1 calc R
C28 C 0.5616(3) 0.56277(14) 0.8715(2) 0.0415(7) Uani 1 1 d .
H28 H 0.5196 0.5865 0.9058 0.050 Uiso 1 1 calc R
C29 C 0.6376(3) 0.58722(13) 0.81651(18) 0.0362(6) Uani 1 1 d .
C30 C 0.7838(3) 0.67699(13) 0.87890(17) 0.0337(6) Uani 1 1 d .
C31 C 0.6684(3) 0.65185(12) 0.80023(17) 0.0336(6) Uani 1 1 d .
C32 C 0.3705(4) 0.61966(15) 0.6956(2) 0.0489(8) Uani 1 1 d .
H32A H 0.4509 0.6081 0.6706 0.073 Uiso 1 1 calc R
H32B H 0.2783 0.6225 0.6537 0.073 Uiso 1 1 calc R
H32C H 0.3591 0.5908 0.7360 0.073 Uiso 1 1 calc R
C33 C 0.4069(3) 0.67876(13) 0.73758(18) 0.0378(6) Uani 1 1 d .
C34 C 0.2839(4) 0.71879(14) 0.7217(2) 0.0435(7) Uani 1 1 d .
H34 H 0.1881 0.7041 0.6985 0.052 Uiso 1 1 calc R
C35 C 0.2983(4) 0.77714(14) 0.7383(2) 0.0413(7) Uani 1 1 d .
C36 C 0.1614(4) 0.81651(16) 0.7166(3) 0.0560(9) Uani 1 1 d .
C37 C 0.4542(8) 0.8926(3) 0.9534(5) 0.110(2) Uani 1 1 d .
H37A H 0.4483 0.8894 0.8945 0.132 Uiso 1 1 calc R
H37B H 0.5542 0.9063 0.9804 0.132 Uiso 1 1 calc R
Cl1 Cl 0.4217(3) 0.82586(9) 0.99223(14) 0.1505(9) Uani 1 1 d .
Cl2 Cl 0.3205(4) 0.94170(10) 0.97049(14) 0.1757(12) Uani 1 1 d .
F1 F 0.9332(4) 0.95502(13) 0.8940(3) 0.1362(16) Uani 1 1 d .
F2 F 0.7063(5) 0.96205(13) 0.8702(4) 0.1523(19) Uani 1 1 d .
F3 F 0.8047(7) 0.95183(13) 0.7736(2) 0.158(2) Uani 1 1 d .
F4 F 0.1603(3) 0.84749(14) 0.6487(2) 0.1011(10) Uani 1 1 d .
F5 F 0.1612(3) 0.85700(12) 0.7739(2) 0.0924(9) Uani 1 1 d .
F6 F 0.0329(3) 0.78845(12) 0.7040(3) 0.1063(12) Uani 1 1 d .
N1 N 0.7944(3) 0.74127(11) 0.86357(15) 0.0350(5) Uani 1 1 d .
N2 N 0.5399(3) 0.69379(10) 0.78287(15) 0.0333(5) Uani 1 1 d .
O1 O 0.6625(3) 0.84988(9) 0.81942(15) 0.0476(5) Uani 1 1 d .
O2 O 0.4197(2) 0.80583(9) 0.76757(16) 0.0484(6) Uani 1 1 d .

loop_
_atom_site_aniso_label
_atom_site_aniso_U_11
_atom_site_aniso_U_22
_atom_site_aniso_U_33
_atom_site_aniso_U_23
_atom_site_aniso_U_13
_atom_site_aniso_U_12
Ni1 0.0351(2) 0.0279(2) 0.0380(2) -0.00058(14) 0.00686(16) -0.00460(14)
C1 0.0345(15) 0.0407(16) 0.0398(16) -0.0019(13) 0.0040(12) -0.0010(12)
C2 0.0406(17) 0.065(2) 0.0466(18) -0.0004(16) 0.0103(14) 0.0023(16)
C3 0.045(2) 0.097(3) 0.066(3) -0.005(2) 0.0131(18) 0.019(2)
C4 0.053(2) 0.079(3) 0.076(3) 0.000(2) 0.002(2) 0.026(2)
C5 0.055(2) 0.054(2) 0.052(2) 0.0061(16) -0.0032(16) 0.0068(17)
C6 0.0422(16) 0.0399(16) 0.0404(16) 0.0020(13) 0.0023(13) -0.0021(13)
C7 0.0467(17) 0.0413(17) 0.0349(15) -0.0006(13) 0.0042(13) -0.0096(14)
C8 0.062(2) 0.055(2) 0.0375(17) 0.0062(15) 0.0068(15) -0.0144(17)
C9 0.075(3) 0.067(2) 0.0396(18) -0.0015(17) 0.0206(18) -0.022(2)
C10 0.061(2) 0.060(2) 0.052(2) -0.0088(17) 0.0287(18) -0.0101(18)
C11 0.0497(18) 0.0455(18) 0.0453(18) -0.0025(14) 0.0172(15) -0.0029(14)
C12 0.0406(15) 0.0374(15) 0.0328(15) -0.0029(12) 0.0092(12) -0.0070(12)
C13 0.0375(16) 0.0450(18) 0.0399(16) -0.0056(13) 0.0090(13) -0.0089(13)
C14 0.046(2) 0.057(2) 0.071(3) -0.0097(19) -0.0067(18) -0.0086(17)
C15 0.0456(18) 0.0461(18) 0.0507(19) -0.0070(15) 0.0107(15) -0.0176(15)
C16 0.0536(19) 0.0380(16) 0.0414(17) -0.0063(13) 0.0141(14) -0.0149(14)
C17 0.071(2) 0.0400(19) 0.060(2) -0.0046(16) 0.0133(19) -0.0165(17)
C18 0.0367(15) 0.0397(16) 0.0337(15) -0.0022(12) 0.0068(12) -0.0028(12)
C19 0.0500(18) 0.0467(18) 0.0398(17) 0.0019(14) 0.0117(14) -0.0053(14)
C20 0.067(2) 0.071(3) 0.0417(19) 0.0025(17) 0.0224(17) -0.0110(19)
C21 0.074(3) 0.081(3) 0.051(2) -0.014(2) 0.033(2) -0.007(2)
C22 0.064(2) 0.057(2) 0.055(2) -0.0179(18) 0.0197(18) 0.0020(18)
C23 0.0451(17) 0.0419(17) 0.0423(17) -0.0053(13) 0.0103(14) 0.0002(13)
C24 0.0432(16) 0.0335(15) 0.0481(18) -0.0017(13) 0.0084(14) 0.0015(13)
C25 0.062(2) 0.0337(17) 0.075(3) -0.0050(16) 0.0161(19) 0.0046(15)
C26 0.068(2) 0.0311(17) 0.085(3) 0.0086(18) 0.014(2) -0.0015(16)
C27 0.054(2) 0.0413(18) 0.062(2) 0.0147(16) 0.0087(17) -0.0068(15)
C28 0.0391(16) 0.0393(16) 0.0448(17) 0.0032(13) 0.0072(13) -0.0053(13)
C29 0.0370(15) 0.0299(14) 0.0397(16) 0.0005(12) 0.0049(12) -0.0012(12)
C30 0.0344(14) 0.0331(14) 0.0338(14) 0.0004(11) 0.0085(11) -0.0020(11)
C31 0.0358(14) 0.0309(14) 0.0342(14) 0.0009(11) 0.0086(11) -0.0020(11)
C32 0.0493(19) 0.0390(18) 0.0517(19) -0.0066(14) -0.0019(15) -0.0053(14)
C33 0.0406(16) 0.0343(15) 0.0362(15) 0.0016(12) 0.0045(12) -0.0065(12)
C34 0.0360(15) 0.0372(16) 0.0528(19) 0.0031(14) 0.0008(14) -0.0037(12)
C35 0.0383(16) 0.0396(16) 0.0446(17) 0.0062(13) 0.0068(13) -0.0010(13)
C36 0.0449(19) 0.0394(18) 0.080(3) 0.0031(18) 0.0070(18) 0.0013(15)
C37 0.105(4) 0.105(4) 0.132(5) -0.027(4) 0.053(4) -0.020(4)
Cl1 0.231(3) 0.0876(11) 0.1431(16) -0.0036(11) 0.0642(17) 0.0430(14)
Cl2 0.271(3) 0.1300(16) 0.1276(15) 0.0241(12) 0.0502(18) 0.1169(19)
F1 0.133(3) 0.0554(17) 0.178(4) 0.0082(19) -0.048(3) -0.0476(18)
F2 0.163(4) 0.0464(16) 0.279(6) -0.032(2) 0.114(4) -0.017(2)
F3 0.339(7) 0.0559(17) 0.075(2) 0.0082(15) 0.038(3) -0.058(3)
F4 0.0849(19) 0.094(2) 0.113(2) 0.0508(18) 0.0010(16) 0.0231(16)
F5 0.0687(16) 0.0726(17) 0.133(3) -0.0254(17) 0.0179(16) 0.0180(13)
F6 0.0382(12) 0.0545(14) 0.216(4) 0.0002(19) 0.0098(17) -0.0014(11)
N1 0.0361(13) 0.0341(13) 0.0353(13) -0.0010(10) 0.0091(10) -0.0043(10)
N2 0.0355(12) 0.0278(12) 0.0364(12) 0.0009(9) 0.0079(10) -0.0022(10)
O1 0.0481(13) 0.0311(11) 0.0603(14) -0.0028(10) 0.0061(11) -0.0078(10)
O2 0.0400(12) 0.0326(11) 0.0677(15) 0.0014(10) 0.0031(11) -0.0010(9)

loop_
_atom_type_symbol
_atom_type_description
_atom_type_scat_dispersion_real
_atom_type_scat_dispersion_imag
_atom_type_scat_source
C C 0.0033 0.0016 'International Tables Vol C Tables 4.2.6.8 and 6.1.1.4'
H H 0.0000 0.0000 'International Tables Vol C Tables 4.2.6.8 and 6.1.1.4'
N N 0.0061 0.0033 'International Tables Vol C Tables 4.2.6.8 and 6.1.1.4'
O O 0.0106 0.0060 'International Tables Vol C Tables 4.2.6.8 and 6.1.1.4'
F F 0.0171 0.0103 'International Tables Vol C Tables 4.2.6.8 and 6.1.1.4'
Ni Ni 0.3393 1.1124 'International Tables Vol C Tables 4.2.6.8 and 6.1.1.4'
Cl Cl 0.1484 0.1585 'International Tables Vol C Tables 4.2.6.8 and 6.1.1.4'

loop_
_geom_angle_atom_site_label_1
_geom_angle_atom_site_label_2
_geom_angle_atom_site_label_3
_geom_angle
O2 Ni1 O1 81.08(10)
O2 Ni1 N1 172.62(11)
O1 Ni1 N1 95.85(11)
O2 Ni1 N2 95.52(10)
O1 Ni1 N2 172.76(10)
N1 Ni1 N2 88.26(10)
C2 C1 C6 120.3(3)
C2 C1 C30 129.8(3)
C6 C1 C30 109.8(3)
C1 C2 C3 118.5(4)
C1 C2 H2 120.8
C3 C2 H2 120.8
C4 C3 C2 121.1(4)
C4 C3 H3 119.5
C2 C3 H3 119.5
C3 C4 C5 120.9(4)
C3 C4 H4 119.6
C5 C4 H4 119.6
C4 C5 C6 118.6(4)
C4 C5 H5 120.7
C6 C5 H5 120.7
C5 C6 C1 120.6(3)
C5 C6 C7 130.3(3)
C1 C6 C7 109.0(3)
C8 C7 C12 120.6(3)
C8 C7 C6 130.6(3)
C12 C7 C6 108.8(3)
C9 C8 C7 118.4(3)
C9 C8 H8 120.8
C7 C8 H8 120.8
C8 C9 C10 121.1(3)
C8 C9 H9 119.5
C10 C9 H9 119.5
C9 C10 C11 121.0(3)
C9 C10 H10 119.5
C11 C10 H10 119.5
C12 C11 C10 118.2(3)
C12 C11 H11 120.9
C10 C11 H11 120.9
C11 C12 C7 120.8(3)
C11 C12 C30 128.9(3)
C7 C12 C30 110.3(3)
N1 C13 C15 121.4(3)
N1 C13 C14 124.4(3)
C15 C13 C14 114.0(3)
C13 C14 H14A 109.5
C13 C14 H14B 109.5
H14A C14 H14B 109.5
C13 C14 H14C 109.5
H14A C14 H14C 109.5
H14B C14 H14C 109.5
C16 C15 C13 124.5(3)
C16 C15 H15 117.7
C13 C15 H15 117.7
O1 C16 C15 127.8(3)
O1 C16 C17 112.3(3)
C15 C16 C17 119.9(3)
F3 C17 F1 108.7(4)
F3 C17 F2 104.3(5)
F1 C17 F2 102.7(4)
F3 C17 C16 113.6(3)
F1 C17 C16 114.5(4)
F2 C17 C16 112.0(3)
C19 C18 C23 121.1(3)
C19 C18 C31 129.0(3)
C23 C18 C31 110.0(3)
C18 C19 C20 117.9(3)
C18 C19 H19 121.0
C20 C19 H19 121.0
C21 C20 C19 121.2(3)
C21 C20 H20 119.4
C19 C20 H20 119.4
C20 C21 C22 121.0(3)
C20 C21 H21 119.5
C22 C21 H21 119.5
C23 C22 C21 118.5(4)
C23 C22 H22 120.8
C21 C22 H22 120.8
C22 C23 C18 120.2(3)
C22 C23 C24 130.9(3)
C18 C23 C24 108.9(3)
C25 C24 C29 120.6(3)
C25 C24 C23 130.2(3)
C29 C24 C23 109.1(3)
C26 C25 C24 118.5(3)
C26 C25 H25 120.7
C24 C25 H25 120.7
C25 C26 C27 121.1(3)
C25 C26 H26 119.4
C27 C26 H26 119.4
C26 C27 C28 120.7(3)
C26 C27 H27 119.6
C28 C27 H27 119.6
C29 C28 C27 118.6(3)
C29 C28 H28 120.7
C27 C28 H28 120.7
C28 C29 C24 120.4(3)
C28 C29 C31 130.0(3)
C24 C29 C31 109.6(3)
N1 C30 C12 109.6(2)
N1 C30 C1 119.4(2)
C12 C30 C1 101.8(2)
N1 C30 C31 105.7(2)
C12 C30 C31 111.8(2)
C1 C30 C31 108.6(2)
N2 C31 C18 110.4(2)
N2 C31 C29 118.8(2)
C18 C31 C29 101.8(2)
N2 C31 C30 105.7(2)
C18 C31 C30 111.8(2)
C29 C31 C30 108.4(2)
C33 C32 H32A 109.5
C33 C32 H32B 109.5
H32A C32 H32B 109.5
C33 C32 H32C 109.5
H32A C32 H32C 109.5
H32B C32 H32C 109.5
N2 C33 C34 121.5(3)
N2 C33 C32 124.6(3)
C34 C33 C32 113.8(3)
C35 C34 C33 123.7(3)
C35 C34 H34 118.2
C33 C34 H34 118.2
O2 C35 C34 127.7(3)
O2 C35 C36 112.4(3)
C34 C35 C36 119.8(3)
F6 C36 F5 107.6(3)
F6 C36 F4 107.1(4)
F5 C36 F4 103.9(3)
F6 C36 C35 114.2(3)
F5 C36 C35 112.5(3)
F4 C36 C35 111.0(3)
Cl1 C37 Cl2 108.9(3)
Cl1 C37 H37A 109.9
Cl2 C37 H37A 109.9
Cl1 C37 H37B 109.9
Cl2 C37 H37B 109.9
H37A C37 H37B 108.3
C13 N1 C30 122.1(3)
C13 N1 Ni1 125.2(2)
C30 N1 Ni1 110.79(18)
C33 N2 C31 121.6(2)
C33 N2 Ni1 125.1(2)
C31 N2 Ni1 111.42(17)
C16 O1 Ni1 124.1(2)
C35 O2 Ni1 124.4(2)

loop_
_geom_bond_atom_site_label_1
_geom_bond_atom_site_label_2
_geom_bond_distance
Ni1 O2 1.844(2)
Ni1 O1 1.849(2)
Ni1 N1 1.884(3)
Ni1 N2 1.888(2)
C1 C2 1.380(5)
C1 C6 1.398(4)
C1 C30 1.531(4)
C2 C3 1.391(5)
C2 H2 0.9300
C3 C4 1.378(6)
C3 H3 0.9300
C4 C5 1.379(6)
C4 H4 0.9300
C5 C6 1.388(5)
C5 H5 0.9300
C6 C7 1.470(5)
C7 C8 1.391(5)
C7 C12 1.393(4)
C8 C9 1.380(6)
C8 H8 0.9300
C9 C10 1.380(6)
C9 H9 0.9300
C10 C11 1.392(5)
C10 H10 0.9300
C11 C12 1.384(4)
C11 H11 0.9300
C12 C30 1.530(4)
C13 N1 1.318(4)
C13 C15 1.425(5)
C13 C14 1.505(5)
C14 H14A 0.9600
C14 H14B 0.9600
C14 H14C 0.9600
C15 C16 1.338(5)
C15 H15 0.9300
C16 O1 1.283(4)
C16 C17 1.523(5)
C17 F3 1.260(5)
C17 F1 1.285(5)
C17 F2 1.304(5)
C18 C19 1.384(4)
C18 C23 1.395(4)
C18 C31 1.528(4)
C19 C20 1.391(5)
C19 H19 0.9300
C20 C21 1.372(6)
C20 H20 0.9300
C21 C22 1.388(6)
C21 H21 0.9300
C22 C23 1.387(5)
C22 H22 0.9300
C23 C24 1.468(5)
C24 C25 1.389(5)
C24 C29 1.397(4)
C25 C26 1.378(6)
C25 H25 0.9300
C26 C27 1.382(6)
C26 H26 0.9300
C27 C28 1.389(5)
C27 H27 0.9300
C28 C29 1.385(4)
C28 H28 0.9300
C29 C31 1.533(4)
C30 N1 1.491(4)
C30 C31 1.580(4)
C31 N2 1.486(4)
C32 C33 1.515(4)
C32 H32A 0.9600
C32 H32B 0.9600
C32 H32C 0.9600
C33 N2 1.314(4)
C33 C34 1.422(4)
C34 C35 1.356(4)
C34 H34 0.9300
C35 O2 1.279(4)
C35 C36 1.510(5)
C36 F6 1.309(4)
C36 F5 1.324(5)
C36 F4 1.328(5)
C37 Cl1 1.702(7)
C37 Cl2 1.725(7)
C37 H37A 0.9700
C37 H37B 0.9700

loop_
_geom_torsion_atom_site_label_1
_geom_torsion_atom_site_label_2
_geom_torsion_atom_site_label_3
_geom_torsion_atom_site_label_4
_geom_torsion
C6 C1 C2 C3 1.4(5)
C30 C1 C2 C3 -177.7(4)
C1 C2 C3 C4 -1.1(6)
C2 C3 C4 C5 0.0(7)
C3 C4 C5 C6 0.7(7)
C4 C5 C6 C1 -0.4(5)
C4 C5 C6 C7 -177.0(4)
C2 C1 C6 C5 -0.7(5)
C30 C1 C6 C5 178.6(3)
C2 C1 C6 C7 176.5(3)
C30 C1 C6 C7 -4.2(3)
C5 C6 C7 C8 -0.5(6)
C1 C6 C7 C8 -177.4(3)
C5 C6 C7 C12 177.9(3)
C1 C6 C7 C12 1.0(4)
C12 C7 C8 C9 0.0(5)
C6 C7 C8 C9 178.2(3)
C7 C8 C9 C10 -0.7(5)
C8 C9 C10 C11 0.6(6)
C9 C10 C11 C12 0.3(5)
C10 C11 C12 C7 -0.9(5)
C10 C11 C12 C30 178.6(3)
C8 C7 C12 C11 0.8(5)
C6 C7 C12 C11 -177.7(3)
C8 C7 C12 C30 -178.8(3)
C6 C7 C12 C30 2.6(3)
N1 C13 C15 C16 10.4(5)
C14 C13 C15 C16 -166.9(3)
C13 C15 C16 O1 -0.2(6)
C13 C15 C16 C17 178.4(3)
O1 C16 C17 F3 -69.3(5)
C15 C16 C17 F3 111.9(5)
O1 C16 C17 F1 165.1(4)
C15 C16 C17 F1 -13.8(6)
O1 C16 C17 F2 48.7(5)
C15 C16 C17 F2 -130.1(4)
C23 C18 C19 C20 -2.8(5)
C31 C18 C19 C20 176.7(3)
C18 C19 C20 C21 0.1(6)
C19 C20 C21 C22 2.0(7)
C20 C21 C22 C23 -1.4(6)
C21 C22 C23 C18 -1.2(5)
C21 C22 C23 C24 177.0(4)
C19 C18 C23 C22 3.4(5)
C31 C18 C23 C22 -176.1(3)
C19 C18 C23 C24 -175.2(3)
C31 C18 C23 C24 5.3(4)
C22 C23 C24 C25 -3.0(6)
C18 C23 C24 C25 175.4(4)
C22 C23 C24 C29 -178.5(4)
C18 C23 C24 C29 -0.1(4)
C29 C24 C25 C26 1.0(5)
C23 C24 C25 C26 -174.0(4)
C24 C25 C26 C27 -0.5(6)
C25 C26 C27 C28 -0.7(6)
C26 C27 C28 C29 1.3(5)
C27 C28 C29 C24 -0.8(5)
C27 C28 C29 C31 -179.9(3)
C25 C24 C29 C28 -0.4(5)
C23 C24 C29 C28 175.6(3)
C25 C24 C29 C31 178.9(3)
C23 C24 C29 C31 -5.1(3)
C11 C12 C30 N1 48.3(4)
C7 C12 C30 N1 -132.2(3)
C11 C12 C30 C1 175.6(3)
C7 C12 C30 C1 -4.8(3)
C11 C12 C30 C31 -68.7(4)
C7 C12 C30 C31 110.9(3)
C2 C1 C30 N1 -54.7(5)
C6 C1 C30 N1 126.1(3)
C2 C1 C30 C12 -175.4(3)
C6 C1 C30 C12 5.4(3)
C2 C1 C30 C31 66.5(4)
C6 C1 C30 C31 -112.7(3)
C19 C18 C31 N2 45.7(4)
C23 C18 C31 N2 -134.9(3)
C19 C18 C31 C29 172.7(3)
C23 C18 C31 C29 -7.8(3)
C19 C18 C31 C30 -71.7(4)
C23 C18 C31 C30 107.7(3)
C28 C29 C31 N2 -51.7(4)
C24 C29 C31 N2 129.2(3)
C28 C29 C31 C18 -173.1(3)
C24 C29 C31 C18 7.7(3)
C28 C29 C31 C30 68.9(4)
C24 C29 C31 C30 -110.3(3)
N1 C30 C31 N2 -44.9(3)
C12 C30 C31 N2 74.3(3)
C1 C30 C31 N2 -174.2(2)
N1 C30 C31 C18 75.3(3)
C12 C30 C31 C18 -165.4(2)
C1 C30 C31 C18 -53.9(3)
N1 C30 C31 C29 -173.3(2)
C12 C30 C31 C29 -54.0(3)
C1 C30 C31 C29 57.5(3)
N2 C33 C34 C35 12.0(5)
C32 C33 C34 C35 -166.1(3)
C33 C34 C35 O2 2.2(6)
C33 C34 C35 C36 178.1(3)
O2 C35 C36 F6 -165.7(4)
C34 C35 C36 F6 17.8(5)
O2 C35 C36 F5 -42.8(4)
C34 C35 C36 F5 140.7(4)
O2 C35 C36 F4 73.1(4)
C34 C35 C36 F4 -103.4(4)
C15 C13 N1 C30 -175.6(3)
C14 C13 N1 C30 1.4(5)
C15 C13 N1 Ni1 -12.9(4)
C14 C13 N1 Ni1 164.0(3)
C12 C30 N1 C13 80.9(3)
C1 C30 N1 C13 -35.8(4)
C31 C30 N1 C13 -158.3(3)
C12 C30 N1 Ni1 -84.0(2)
C1 C30 N1 Ni1 159.3(2)
C31 C30 N1 Ni1 36.8(2)
O2 Ni1 N1 C13 -58.6(9)
O1 Ni1 N1 C13 6.4(3)
N2 Ni1 N1 C13 -179.6(3)
O2 Ni1 N1 C30 105.7(8)
O1 Ni1 N1 C30 170.71(18)
N2 Ni1 N1 C30 -15.27(18)
C34 C33 N2 C31 179.4(3)
C32 C33 N2 C31 -2.7(4)
C34 C33 N2 Ni1 -17.4(4)
C32 C33 N2 Ni1 160.5(2)
C18 C31 N2 C33 78.4(3)
C29 C31 N2 C33 -38.5(4)
C30 C31 N2 C33 -160.4(3)
C18 C31 N2 Ni1 -86.8(2)
C29 C31 N2 Ni1 156.3(2)
C30 C31 N2 Ni1 34.3(2)
O2 Ni1 N2 C33 9.6(3)
O1 Ni1 N2 C33 -52.1(9)
N1 Ni1 N2 C33 -176.8(3)
O2 Ni1 N2 C31 174.19(18)
O1 Ni1 N2 C31 112.6(8)
N1 Ni1 N2 C31 -12.16(18)
C15 C16 O1 Ni1 -6.1(5)
C17 C16 O1 Ni1 175.2(2)
O2 Ni1 O1 C16 176.2(3)
N1 Ni1 O1 C16 3.0(3)
N2 Ni1 O1 C16 -121.4(8)
C34 C35 O2 Ni1 -9.1(5)
C36 C35 O2 Ni1 174.8(2)
O1 Ni1 O2 C35 176.9(3)
N1 Ni1 O2 C35 -117.2(8)
N2 Ni1 O2 C35 3.3(3)
